data_1545770
loop_
_publ_author_name
'Gonzalez, Miguel'
'Mason, Jarad'
'Bloch, Eric D.'
'Teat, Simon'
'Gagnon, Kevin J.'
'Morrison, Gregory Y.'
'Queen, Wendy Lee'
'Long, Jeffrey R.'

_publ_section_title
;
 Structural characterization of framework--gas interactions in the
 metal--organic framework Co2(dobdc) by in situ single-crystal X-ray
 diffraction
;
_journal_name_full 'Chem. Sci.'
_journal_paper_doi 10.1039/C7SC00449D
_journal_year 2017
_chemical_formula_moiety '(Co2 C8 H2 O6) 1.19(C O)'
_chemical_formula_sum 'C9.19 H2 Co2 O7.19'
_chemical_formula_weight 345.19
_chemical_name_common Co2(dobdc)(CO)1.19
_space_group_crystal_system trigonal
_space_group_IT_number 148
_space_group_name_Hall '-R 3'
_space_group_name_H-M_alt 'R -3'
_symmetry_space_group_name_Hall '-R 3'
_symmetry_space_group_name_H-M 'R -3 :H'
_atom_sites_solution_hydrogens geom
_atom_sites_solution_primary direct
_atom_sites_solution_secondary difmap
_audit_creation_date 2016-06-01
_audit_creation_method
;
Olex2 1.2
(compiled 2016.02.16 svn.r3265 for OlexSys, GUI svn.r5155)
;
_audit_update_record
;
2017-01-28 deposited with the CCDC.
2017-04-19 downloaded from the CCDC.
;
_cell_angle_alpha 90
_cell_angle_beta 90
_cell_angle_gamma 120
_cell_formula_units_Z 9
_cell_length_a 25.853(3)
_cell_length_b 25.853(3)
_cell_length_c 6.8494(7)
_cell_measurement_reflns_used 8223
_cell_measurement_temperature 100(2)
_cell_measurement_theta_max 33.355
_cell_measurement_theta_min 3.392
_cell_volume 3964.7(8)
_computing_cell_refinement 'SAINT v8.34A (Bruker, 2013)'
_computing_data_collection 'Bruker APEX2'
_computing_data_reduction 'SAINT v8.34A (Bruker, 2013)'
_computing_molecular_graphics 'Olex2 (Dolomanov et al., 2009)'
_computing_publication_material 'Olex2 (Dolomanov et al., 2009)'
_computing_structure_refinement 'ShelXL (Sheldrick, 2015)'
_computing_structure_solution 'ShelXS (Sheldrick, 2008)'
_diffrn_ambient_temperature 100(2)
_diffrn_detector_area_resol_mean 10.42
_diffrn_measured_fraction_theta_full 0.999
_diffrn_measured_fraction_theta_max 0.987
_diffrn_measurement_device_type 'Bruker APEX-II CCD'
_diffrn_measurement_method '\w/\q scans'
_diffrn_radiation_monochromator 'channel-cut Si(111) crystal'
_diffrn_radiation_type synchrotron
_diffrn_radiation_wavelength 0.7749
_diffrn_reflns_av_R_equivalents 0.0844
_diffrn_reflns_av_unetI/netI 0.0654
_diffrn_reflns_Laue_measured_fraction_full 0.999
_diffrn_reflns_Laue_measured_fraction_max 0.987
_diffrn_reflns_limit_h_max 18
_diffrn_reflns_limit_h_min -37
_diffrn_reflns_limit_k_max 37
_diffrn_reflns_limit_k_min 0
_diffrn_reflns_limit_l_max 9
_diffrn_reflns_limit_l_min 0
_diffrn_reflns_number 24665
_diffrn_reflns_point_group_measured_fraction_full 0.999
_diffrn_reflns_point_group_measured_fraction_max 0.987
_diffrn_reflns_theta_full 27.706
_diffrn_reflns_theta_max 34.715
_diffrn_reflns_theta_min 3.391
_diffrn_source 'Advanced Light Source station 11.3.1'
_diffrn_standards_number 0
_exptl_absorpt_coefficient_mu 2.407
_exptl_absorpt_correction_T_max 0.910
_exptl_absorpt_correction_type multi-scan
_exptl_absorpt_process_details
;
 TWINABS-2012/1 (Bruker,2012) was used for absorption correction.
 
For component 1:
 wR2(int) was 0.1437 before and 0.0868 after correction.
 The Ratio of minimum to maximum transmission not present.
 The \l/2 correction factor is Not present
 
For component 2:
 wR2(int) was 0.1405 before and 0.0840 after correction.
 The Ratio of minimum to maximum transmission is 0.74.
 The \l/2 correction factor is Not present

Final HKLF 4 output contains 24665 reflections, Rint = 0.0844
 (12621 with I > 3sig(I), Rint = 0.0747)
;
_exptl_crystal_colour violet
_exptl_crystal_colour_primary violet
_exptl_crystal_density_diffrn 1.301
_exptl_crystal_density_method 'not measured'
_exptl_crystal_description needle
_exptl_crystal_F_000 1518
_exptl_crystal_size_max 0.16
_exptl_crystal_size_mid 0.04
_exptl_crystal_size_min 0.04
_refine_diff_density_max 0.454
_refine_diff_density_min -0.432
_refine_diff_density_rms 0.092
_refine_ls_extinction_method none
_refine_ls_goodness_of_fit_ref 1.051
_refine_ls_hydrogen_treatment constr
_refine_ls_matrix_type full
_refine_ls_number_parameters 92
_refine_ls_number_reflns 2885
_refine_ls_number_restraints 9
_refine_ls_restrained_S_all 1.063
_refine_ls_R_factor_all 0.0491
_refine_ls_R_factor_gt 0.0389
_refine_ls_shift/su_max 0.002
_refine_ls_shift/su_mean 0.000
_refine_ls_structure_factor_coef Fsqd
_refine_ls_weighting_details 'w=1/[\s^2^(Fo^2^)+(0.0302P)^2^+2.6904P] where P=(Fo^2^+2Fc^2^)/3'
_refine_ls_weighting_scheme calc
_refine_ls_wR_factor_gt 0.0978
_refine_ls_wR_factor_ref 0.1032
_reflns_Friedel_coverage 0.000
_reflns_number_gt 2437
_reflns_number_total 2885
_reflns_threshold_expression 'I > 2\s(I)'
_cod_data_source_file c7sc00449d2.cif
_cod_data_source_block Co2dobdc-COB
_cod_original_cell_volume 3964.6(9)
_cod_database_code 1545770
_shelx_space_group_comment
;
The symmetry employed for this shelxl refinement is uniquely defined
by the following loop, which should always be used as a source of
symmetry information in preference to the above space-group names.
They are only intended as comments.
;
_shelx_estimated_absorpt_t_max 0.910
_shelx_estimated_absorpt_t_min 0.699
_olex2_refinement_description
;
1. Twinned data refinement
 Scales: 0.5681(16) 0.4319(16)
2. Fixed Uiso
 At 1.2 times of:
  All C(H) groups
3. Uiso/Uaniso restraints and constraints
C5 \\sim O4: within 2A with sigma of 0.04 and sigma for terminal atoms of 0.08
4. Rigid body (RIGU) restrains
 O4, C5
 with sigma for 1-2 distances of 0.004 and sigma for 1-3 distances of 0.004
5. Others
 Fixed Sof: C5(0.59) O4(0.59)
6.a Aromatic/amide H refined with riding coordinates:
 C3(H3)
;
_shelx_shelxl_version_number 2014/7
_olex2_submission_special_instructions 'No special instructions were received'

loop_
_space_group_symop_operation_xyz
'x, y, z'
'-y, x-y, z'
'-x+y, -x, z'
'x+2/3, y+1/3, z+1/3'
'-y+2/3, x-y+1/3, z+1/3'
'-x+y+2/3, -x+1/3, z+1/3'
'x+1/3, y+2/3, z+2/3'
'-y+1/3, x-y+2/3, z+2/3'
'-x+y+1/3, -x+2/3, z+2/3'
'-x, -y, -z'
'y, -x+y, -z'
'x-y, x, -z'
'-x+2/3, -y+1/3, -z+1/3'
'y+2/3, -x+y+1/3, -z+1/3'
'x-y+2/3, x+1/3, -z+1/3'
'-x+1/3, -y+2/3, -z+2/3'
'y+1/3, -x+y+2/3, -z+2/3'
'x-y+1/3, x+2/3, -z+2/3'

loop_
_atom_site_label
_atom_site_type_symbol
_atom_site_fract_x
_atom_site_fract_y
_atom_site_fract_z
_atom_site_U_iso_or_equiv
_atom_site_adp_type
_atom_site_occupancy
_atom_site_site_symmetry_order
_atom_site_calc_flag
_atom_site_refinement_flags_posn
_atom_site_refinement_flags_adp
_atom_site_refinement_flags_occupancy
Co1 Co 0.96921(2) 0.35229(2) 0.14382(4) 0.02214(10) Uani 1 1 d . . .
O2 O 1.03778(7) 0.34128(8) 0.0262(2) 0.0275(3) Uani 1 1 d . . .
O1 O 1.02161(8) 0.41429(7) 0.3379(2) 0.0252(3) Uani 1 1 d . . .
O3 O 0.96802(9) 0.40525(8) -0.0704(2) 0.0308(4) Uani 1 1 d . . .
C2 C 1.12612(10) 0.33960(11) -0.0463(3) 0.0245(4) Uani 1 1 d . . .
C3 C 1.18100(10) 0.34957(11) 0.0249(3) 0.0276(4) Uani 1 1 d . . .
H3 H 1.1907 0.3609 0.1578 0.033 Uiso 1 1 calc R . .
C1 C 1.11145(10) 0.32291(10) -0.2439(3) 0.0234(4) Uani 1 1 d . . .
C4 C 1.08722(9) 0.34921(10) 0.0915(3) 0.0234(4) Uani 1 1 d . . .
C5 C 0.8887(3) 0.3510(3) 0.2608(10) 0.0624(17) Uani 0.59 1 d . U P
O4 O 0.8501(6) 0.3513(9) 0.306(2) 0.294(8) Uani 0.59 1 d . U P

loop_
_atom_site_aniso_label
_atom_site_aniso_U_11
_atom_site_aniso_U_22
_atom_site_aniso_U_33
_atom_site_aniso_U_23
_atom_site_aniso_U_13
_atom_site_aniso_U_12
Co1 0.02903(16) 0.02382(15) 0.01413(14) 0.00052(9) -0.00082(10) 0.01363(12)
O2 0.0267(7) 0.0436(9) 0.0179(7) -0.0077(6) -0.0028(6) 0.0217(7)
O1 0.0407(9) 0.0264(7) 0.0149(6) -0.0019(5) 0.0000(6) 0.0217(7)
O3 0.0520(11) 0.0346(8) 0.0150(7) 0.0036(6) 0.0046(7) 0.0286(8)
C2 0.0262(10) 0.0377(12) 0.0144(9) -0.0012(8) -0.0005(7) 0.0196(9)
C3 0.0293(11) 0.0439(13) 0.0138(9) -0.0021(8) -0.0002(7) 0.0215(10)
C1 0.0256(10) 0.0337(11) 0.0156(9) -0.0005(7) 0.0001(7) 0.0183(9)
C4 0.0231(9) 0.0323(10) 0.0157(9) -0.0014(7) 0.0010(7) 0.0145(8)
C5 0.049(3) 0.089(5) 0.059(4) -0.002(3) 0.012(3) 0.042(3)
O4 0.159(9) 0.390(19) 0.371(16) -0.063(15) 0.058(9) 0.166(11)

loop_
_atom_type_symbol
_atom_type_description
_atom_type_scat_dispersion_real
_atom_type_scat_dispersion_imag
_atom_type_scat_source
C C 0.0040 0.0020 'International Tables Vol C Tables 4.2.6.8 and 6.1.1.4'
H H 0.0000 0.0000 'International Tables Vol C Tables 4.2.6.8 and 6.1.1.4'
Co Co 0.3550 1.1300 'International Tables Vol C Tables 4.2.6.8 and 6.1.1.4'
O O 0.0140 0.0070 'International Tables Vol C Tables 4.2.6.8 and 6.1.1.4'

loop_
_geom_angle_atom_site_label_1
_geom_angle_atom_site_label_2
_geom_angle_atom_site_label_3
_geom_angle
_geom_angle_site_symmetry_1
_geom_angle_site_symmetry_3
O2 Co1 O2 82.453(19) 6_665 .
O2 Co1 C5 172.3(2) . .
O2 Co1 C5 94.25(19) 6_665 .
O1 Co1 O2 81.78(6) 8_644 6_665
O1 Co1 O2 81.06(7) 8_644 .
O1 Co1 O2 94.85(6) . .
O1 Co1 O2 81.47(6) . 6_665
O1 Co1 O1 163.14(7) . 8_644
O1 Co1 O3 100.00(7) . .
O1 Co1 O3 96.72(7) 8_644 .
O1 Co1 C5 91.6(2) 8_644 .
O1 Co1 C5 91.53(19) . .
O3 Co1 O2 96.54(7) . .
O3 Co1 O2 178.30(7) . 6_665
O3 Co1 C5 86.59(19) . .
Co1 O2 Co1 91.68(6) 8_644 .
C4 O2 Co1 134.04(14) . .
C4 O2 Co1 130.87(14) . 8_644
Co1 O1 Co1 96.69(6) . 6_665
C1 O1 Co1 125.76(12) 8_645 6_665
C1 O1 Co1 125.85(14) 8_645 .
C4 O3 Co1 123.89(14) 8_644 .
C3 C2 C1 118.91(19) . .
C3 C2 C4 117.17(18) . .
C1 C2 C4 123.89(19) . .
C2 C3 H3 118.5 . .
C1 C3 C2 122.91(19) 16_754 .
C1 C3 H3 118.5 16_754 .
O1 C1 C2 124.09(18) 6_664 .
O1 C1 C3 117.72(18) 6_664 16_754
C3 C1 C2 118.18(19) 16_754 .
O2 C4 C2 117.35(18) . .
O3 C4 O2 122.47(19) 6_665 .
O3 C4 C2 120.17(19) 6_665 .
O4 C5 Co1 175.7(12) . .

loop_
_geom_bond_atom_site_label_1
_geom_bond_atom_site_label_2
_geom_bond_distance
_geom_bond_site_symmetry_2
Co1 O2 2.0922(16) .
Co1 O2 2.0908(16) 6_665
Co1 O1 2.0161(15) 8_644
Co1 O1 2.0001(15) .
Co1 O3 2.0178(16) .
Co1 C5 2.215(6) .
O2 Co1 2.0909(16) 8_644
O2 C4 1.270(2) .
O1 Co1 2.0160(15) 6_665
O1 C1 1.358(2) 8_645
O3 C4 1.248(2) 8_644
C2 C3 1.397(3) .
C2 C1 1.414(3) .
C2 C4 1.488(3) .
C3 H3 0.9500 .
C3 C1 1.383(3) 16_754
C1 O1 1.359(2) 6_664
C1 C3 1.383(3) 16_754
C4 O3 1.248(2) 6_665
C5 O4 1.046(11) .

loop_
_geom_torsion_atom_site_label_1
_geom_torsion_atom_site_label_2
_geom_torsion_atom_site_label_3
_geom_torsion_atom_site_label_4
_geom_torsion
_geom_torsion_site_symmetry_1
_geom_torsion_site_symmetry_4
Co1 O2 C4 O3 2.8(4) . 6_665
Co1 O2 C4 O3 -150.18(18) 8_644 6_665
Co1 O2 C4 C2 -176.15(15) . .
Co1 O2 C4 C2 30.9(3) 8_644 .
C3 C2 C1 O1 179.6(2) . 6_664
C3 C2 C1 C3 0.1(4) . 16_754
C3 C2 C4 O2 178.7(2) . .
C3 C2 C4 O3 -0.2(3) . 6_665
C1 C2 C3 C1 -0.1(4) . 16_754
C1 C2 C4 O2 0.7(3) . .
C1 C2 C4 O3 -178.3(2) . 6_665
C4 C2 C3 C1 -178.3(2) . 16_754
C4 C2 C1 O1 -2.4(4) . 6_664
C4 C2 C1 C3 178.1(2) . 16_754

loop_
_twin_individual_id
_twin_individual_mass_fraction_refined
1 0.5681(16)
2 0.4319(16)
